data_4068015
loop_
_publ_author_name
'Xiao, Jie'
'Deng, Liang'

_publ_section_title
;
 Synthesis, Structure, and Reactivity Study of Iron(II) Complexes with
 Bulky Bis(anilido)thioether Ligation
;
_journal_issue 1
_journal_name_full Organometallics
_journal_page_first 428
_journal_paper_doi 10.1021/om201010a
_journal_volume 31
_journal_year 2012
_chemical_formula_sum 'C60 H62 Fe N4 S2'
_chemical_formula_weight 959.11
_chemical_name_systematic
; 
 ? 
;
_space_group_IT_number 2
_symmetry_cell_setting triclinic
_symmetry_space_group_name_Hall '-P 1'
_symmetry_space_group_name_H-M 'P -1'
_atom_sites_solution_hydrogens geom
_atom_sites_solution_primary direct
_atom_sites_solution_secondary difmap
_audit_creation_method SHELXL-97
_cell_angle_alpha 93.862(2)
_cell_angle_beta 101.938(2)
_cell_angle_gamma 114.463(2)
_cell_formula_units_Z 1
_cell_length_a 9.9455(12)
_cell_length_b 11.2972(14)
_cell_length_c 12.5726(16)
_cell_measurement_reflns_used 5137
_cell_measurement_temperature 133(2)
_cell_measurement_theta_max 27.47
_cell_measurement_theta_min 2.32
_cell_volume 1239.3(3)
_computing_cell_refinement 'Bruker SAINT'
_computing_data_collection 'Bruker APEX2'
_computing_data_reduction 'Bruker SAINT'
_computing_molecular_graphics 'Bruker SHELXTL'
_computing_publication_material 'Bruker SHELXTL'
_computing_structure_refinement 'SHELXL-97 (Sheldrick, 1997)'
_computing_structure_solution 'SHELXS-97 (Sheldrick, 1990)'
_diffrn_ambient_temperature 133(2)
_diffrn_measured_fraction_theta_full 0.982
_diffrn_measured_fraction_theta_max 0.982
_diffrn_measurement_device_type 'Bruker APEX-II CCD'
_diffrn_measurement_method '\f and \w scans'
_diffrn_radiation_monochromator graphite
_diffrn_radiation_source 'fine-focus sealed tube'
_diffrn_radiation_type MoK\a
_diffrn_radiation_wavelength 0.71073
_diffrn_reflns_av_R_equivalents 0.0156
_diffrn_reflns_av_sigmaI/netI 0.0308
_diffrn_reflns_limit_h_max 12
_diffrn_reflns_limit_h_min -9
_diffrn_reflns_limit_k_max 14
_diffrn_reflns_limit_k_min -14
_diffrn_reflns_limit_l_max 16
_diffrn_reflns_limit_l_min -16
_diffrn_reflns_number 8876
_diffrn_reflns_theta_full 27.00
_diffrn_reflns_theta_max 27.00
_diffrn_reflns_theta_min 1.68
_diffrn_standards_number 0
_exptl_absorpt_coefficient_mu 0.433
_exptl_absorpt_correction_T_max 0.9380
_exptl_absorpt_correction_T_min 0.8885
_exptl_absorpt_correction_type multi-scan
_exptl_absorpt_process_details sadabs
_exptl_crystal_colour red
_exptl_crystal_density_diffrn 1.285
_exptl_crystal_density_method 'not measured'
_exptl_crystal_description block
_exptl_crystal_F_000 508
_exptl_crystal_size_max 0.28
_exptl_crystal_size_mid 0.20
_exptl_crystal_size_min 0.15
_refine_diff_density_max 0.604
_refine_diff_density_min -0.539
_refine_diff_density_rms 0.076
_refine_ls_extinction_method none
_refine_ls_goodness_of_fit_ref 0.999
_refine_ls_hydrogen_treatment constr
_refine_ls_matrix_type full
_refine_ls_number_parameters 310
_refine_ls_number_reflns 5306
_refine_ls_number_restraints 0
_refine_ls_restrained_S_all 0.999
_refine_ls_R_factor_all 0.0549
_refine_ls_R_factor_gt 0.0446
_refine_ls_shift/su_max 0.007
_refine_ls_shift/su_mean 0.000
_refine_ls_structure_factor_coef Fsqd
_refine_ls_weighting_details 'calc w=1/[\s^2^(Fo^2^)+(0.0921P)^2^+1.0485P] where P=(Fo^2^+2Fc^2^)/3'
_refine_ls_weighting_scheme calc
_refine_ls_wR_factor_gt 0.1323
_refine_ls_wR_factor_ref 0.1460
_reflns_number_gt 4465
_reflns_number_total 5306
_reflns_threshold_expression >2sigma(I)
_cod_data_source_file om201010a_si_002.cif
_cod_data_source_block 9
_cod_depositor_comments
;
The following automatic conversions were performed:

'_symmetry_cell_setting' value 'Triclinic' changed to 'triclinic'
according to /home/saulius/struct/CIF-dictionaries/cif_core.dic
dictionary named 'cif_core.dic' version 2.4.1 from 2010-06-29.

Automatic conversion script
Id: cif_fix_values 1715 2011-07-08 13:25:40Z adriana 
;
_cod_original_sg_symbol_H-M P-1
_cod_database_code 4068015

loop_
_symmetry_equiv_pos_as_xyz
'x, y, z'
'-x, -y, -z'

loop_
_atom_site_label
_atom_site_type_symbol
_atom_site_fract_x
_atom_site_fract_y
_atom_site_fract_z
_atom_site_U_iso_or_equiv
_atom_site_adp_type
_atom_site_occupancy
_atom_site_symmetry_multiplicity
_atom_site_calc_flag
_atom_site_refinement_flags
Fe1 Fe 0.5000 0.5000 0.5000 0.02031(14) Uani 1 2 d S
N1 N 0.4697(2) 0.63350(17) 0.41835(15) 0.0198(4) Uani 1 1 d .
N2 N 0.3545(2) 0.36291(18) 0.19922(15) 0.0225(4) Uani 1 1 d .
H2 H 0.3709 0.4184 0.2583 0.027 Uiso 1 1 calc R
S1 S 0.66865(6) 0.50835(5) 0.37753(4) 0.02095(15) Uani 1 1 d .
C1 C 0.6493(2) 0.6375(2) 0.31315(17) 0.0192(4) Uani 1 1 d .
C2 C 0.5530(2) 0.6892(2) 0.34450(16) 0.0185(4) Uani 1 1 d .
C3 C 0.5479(3) 0.7963(2) 0.29456(18) 0.0228(4) Uani 1 1 d .
H3A H 0.4850 0.8348 0.3126 0.027 Uiso 1 1 calc R
C4 C 0.6329(3) 0.8464(2) 0.21979(19) 0.0278(5) Uani 1 1 d .
H4 H 0.6275 0.9188 0.1881 0.033 Uiso 1 1 calc R
C5 C 0.7257(3) 0.7932(2) 0.19020(19) 0.0295(5) Uani 1 1 d .
H5 H 0.7824 0.8278 0.1382 0.035 Uiso 1 1 calc R
C6 C 0.7340(3) 0.6887(2) 0.23798(18) 0.0247(5) Uani 1 1 d .
H6 H 0.7979 0.6517 0.2193 0.030 Uiso 1 1 calc R
C7 C 0.6110(2) 0.3782(2) 0.26596(18) 0.0214(4) Uani 1 1 d .
C8 C 0.7183(3) 0.3306(2) 0.2580(2) 0.0292(5) Uani 1 1 d .
H8 H 0.8152 0.3692 0.3103 0.035 Uiso 1 1 calc R
C9 C 0.6862(3) 0.2287(3) 0.1755(2) 0.0356(6) Uani 1 1 d .
H9 H 0.7596 0.1965 0.1711 0.043 Uiso 1 1 calc R
C10 C 0.5456(3) 0.1743(2) 0.0994(2) 0.0351(6) Uani 1 1 d .
H10 H 0.5234 0.1052 0.0415 0.042 Uiso 1 1 calc R
C11 C 0.4355(3) 0.2186(2) 0.1058(2) 0.0278(5) Uani 1 1 d .
H11 H 0.3393 0.1790 0.0528 0.033 Uiso 1 1 calc R
C12 C 0.4656(2) 0.3211(2) 0.18994(17) 0.0209(4) Uani 1 1 d .
C13 C 0.2139(2) 0.3182(2) 0.11518(17) 0.0212(4) Uani 1 1 d .
C14 C 0.0918(3) 0.1969(2) 0.11405(19) 0.0255(5) Uani 1 1 d .
C15 C -0.0431(3) 0.1550(2) 0.0315(2) 0.0279(5) Uani 1 1 d .
H15 H -0.1246 0.0712 0.0287 0.034 Uiso 1 1 calc R
C16 C -0.0630(3) 0.2307(2) -0.04662(19) 0.0265(5) Uani 1 1 d .
C17 C 0.0596(3) 0.3535(2) -0.04139(18) 0.0253(5) Uani 1 1 d .
H17 H 0.0472 0.4082 -0.0931 0.030 Uiso 1 1 calc R
C18 C 0.1988(3) 0.3977(2) 0.03710(18) 0.0226(4) Uani 1 1 d .
C19 C 0.1045(3) 0.1143(3) 0.2012(2) 0.0369(6) Uani 1 1 d .
H19A H 0.1784 0.0803 0.1925 0.055 Uiso 1 1 calc R
H19B H 0.0043 0.0402 0.1935 0.055 Uiso 1 1 calc R
H19C H 0.1389 0.1685 0.2745 0.055 Uiso 1 1 calc R
C20 C -0.2113(3) 0.1847(3) -0.1334(2) 0.0377(6) Uani 1 1 d .
H20A H -0.2675 0.0884 -0.1431 0.057 Uiso 1 1 calc R
H20B H -0.1902 0.2101 -0.2033 0.057 Uiso 1 1 calc R
H20C H -0.2729 0.2254 -0.1104 0.057 Uiso 1 1 calc R
C21 C 0.3285(3) 0.5278(2) 0.0372(2) 0.0328(5) Uani 1 1 d .
H21A H 0.3474 0.5904 0.1027 0.049 Uiso 1 1 calc R
H21B H 0.3019 0.5624 -0.0293 0.049 Uiso 1 1 calc R
H21C H 0.4207 0.5157 0.0384 0.049 Uiso 1 1 calc R
C22 C 0.3704(2) 0.6887(2) 0.44250(17) 0.0200(4) Uani 1 1 d .
C23 C 0.2142(3) 0.6260(2) 0.38812(18) 0.0245(5) Uani 1 1 d .
C24 C 0.1174(3) 0.6783(2) 0.4150(2) 0.0283(5) Uani 1 1 d .
H24 H 0.0114 0.6354 0.3788 0.034 Uiso 1 1 calc R
C25 C 0.1733(3) 0.7916(2) 0.4937(2) 0.0294(5) Uani 1 1 d .
C26 C 0.3288(3) 0.8522(2) 0.5458(2) 0.0294(5) Uani 1 1 d .
H26 H 0.3685 0.9301 0.5992 0.035 Uiso 1 1 calc R
C27 C 0.4280(3) 0.8024(2) 0.52227(18) 0.0230(4) Uani 1 1 d .
C28 C 0.1514(3) 0.5060(3) 0.3008(2) 0.0351(6) Uani 1 1 d .
H28A H 0.2055 0.5268 0.2426 0.053 Uiso 1 1 calc R
H28B H 0.0422 0.4784 0.2692 0.053 Uiso 1 1 calc R
H28C H 0.1657 0.4344 0.3336 0.053 Uiso 1 1 calc R
C29 C 0.0672(3) 0.8466(3) 0.5215(3) 0.0460(7) Uani 1 1 d .
H29A H 0.1053 0.9392 0.5119 0.069 Uiso 1 1 calc R
H29B H 0.0631 0.8406 0.5983 0.069 Uiso 1 1 calc R
H29C H -0.0355 0.7956 0.4724 0.069 Uiso 1 1 calc R
C30 C 0.5934(3) 0.8669(2) 0.5837(2) 0.0322(5) Uani 1 1 d .
H30A H 0.6193 0.8030 0.6214 0.048 Uiso 1 1 calc R
H30B H 0.6130 0.9421 0.6383 0.048 Uiso 1 1 calc R
H30C H 0.6564 0.8977 0.5317 0.048 Uiso 1 1 calc R

loop_
_atom_site_aniso_label
_atom_site_aniso_U_11
_atom_site_aniso_U_22
_atom_site_aniso_U_33
_atom_site_aniso_U_23
_atom_site_aniso_U_13
_atom_site_aniso_U_12
Fe1 0.0207(2) 0.0210(2) 0.0217(2) 0.00722(16) 0.00652(17) 0.01053(18)
N1 0.0174(9) 0.0214(9) 0.0223(9) 0.0052(7) 0.0066(7) 0.0093(7)
N2 0.0194(9) 0.0212(9) 0.0236(9) -0.0029(7) 0.0008(7) 0.0091(7)
S1 0.0195(3) 0.0223(3) 0.0218(3) 0.0060(2) 0.0041(2) 0.0101(2)
C1 0.0159(10) 0.0184(10) 0.0192(9) 0.0031(8) 0.0020(8) 0.0050(8)
C2 0.0161(10) 0.0165(9) 0.0175(9) 0.0010(7) 0.0013(7) 0.0037(8)
C3 0.0263(11) 0.0187(10) 0.0208(10) 0.0027(8) 0.0024(8) 0.0090(9)
C4 0.0323(13) 0.0204(11) 0.0241(11) 0.0071(8) 0.0032(9) 0.0067(9)
C5 0.0295(12) 0.0261(12) 0.0250(11) 0.0092(9) 0.0097(9) 0.0027(10)
C6 0.0188(11) 0.0270(11) 0.0244(11) 0.0048(9) 0.0063(8) 0.0059(9)
C7 0.0222(11) 0.0200(10) 0.0254(10) 0.0076(8) 0.0096(9) 0.0104(8)
C8 0.0265(12) 0.0302(12) 0.0385(13) 0.0126(10) 0.0133(10) 0.0165(10)
C9 0.0385(14) 0.0348(13) 0.0490(15) 0.0127(11) 0.0212(12) 0.0254(12)
C10 0.0474(16) 0.0259(12) 0.0403(14) 0.0051(10) 0.0195(12) 0.0202(12)
C11 0.0346(13) 0.0207(11) 0.0292(12) 0.0038(9) 0.0101(10) 0.0123(10)
C12 0.0231(11) 0.0181(10) 0.0240(10) 0.0071(8) 0.0096(8) 0.0092(8)
C13 0.0205(11) 0.0194(10) 0.0216(10) -0.0021(8) 0.0020(8) 0.0092(8)
C14 0.0246(12) 0.0221(11) 0.0260(11) 0.0022(9) 0.0028(9) 0.0087(9)
C15 0.0234(12) 0.0225(11) 0.0308(12) 0.0001(9) 0.0015(9) 0.0065(9)
C16 0.0248(12) 0.0283(12) 0.0257(11) -0.0022(9) 0.0018(9) 0.0141(10)
C17 0.0298(12) 0.0263(11) 0.0228(10) 0.0040(9) 0.0065(9) 0.0153(10)
C18 0.0244(11) 0.0216(10) 0.0226(10) 0.0011(8) 0.0079(9) 0.0106(9)
C19 0.0318(13) 0.0277(13) 0.0364(13) 0.0109(10) -0.0025(11) 0.0033(10)
C20 0.0299(13) 0.0381(14) 0.0392(14) 0.0021(11) -0.0059(11) 0.0169(11)
C21 0.0357(14) 0.0264(12) 0.0339(13) 0.0087(10) 0.0118(11) 0.0095(10)
C22 0.0207(10) 0.0214(10) 0.0210(10) 0.0065(8) 0.0058(8) 0.0116(8)
C23 0.0247(11) 0.0245(11) 0.0253(11) 0.0020(9) 0.0072(9) 0.0117(9)
C24 0.0212(11) 0.0322(12) 0.0331(12) 0.0016(10) 0.0063(9) 0.0140(10)
C25 0.0321(13) 0.0305(12) 0.0320(12) 0.0040(10) 0.0113(10) 0.0187(10)
C26 0.0382(14) 0.0249(11) 0.0267(11) 0.0001(9) 0.0078(10) 0.0162(10)
C27 0.0246(11) 0.0219(10) 0.0217(10) 0.0056(8) 0.0031(8) 0.0105(9)
C28 0.0213(12) 0.0358(14) 0.0410(14) -0.0111(11) 0.0018(10) 0.0112(10)
C29 0.0401(16) 0.0438(16) 0.0615(19) -0.0038(14) 0.0174(14) 0.0255(13)
C30 0.0296(13) 0.0309(13) 0.0294(12) 0.0012(10) -0.0017(10) 0.0117(10)

loop_
_atom_type_symbol
_atom_type_description
_atom_type_scat_dispersion_real
_atom_type_scat_dispersion_imag
_atom_type_scat_source
C C 0.0033 0.0016 'International Tables Vol C Tables 4.2.6.8 and 6.1.1.4'
H H 0.0000 0.0000 'International Tables Vol C Tables 4.2.6.8 and 6.1.1.4'
Fe Fe 0.3463 0.8444 'International Tables Vol C Tables 4.2.6.8 and 6.1.1.4'
N N 0.0061 0.0033 'International Tables Vol C Tables 4.2.6.8 and 6.1.1.4'
S S 0.1246 0.1234 'International Tables Vol C Tables 4.2.6.8 and 6.1.1.4'

loop_
_geom_angle_atom_site_label_1
_geom_angle_atom_site_label_2
_geom_angle_atom_site_label_3
_geom_angle
_geom_angle_site_symmetry_1
_geom_angle_site_symmetry_3
N1 Fe1 N1 180.0 . 2_666
N1 Fe1 S1 82.88(5) . .
N1 Fe1 S1 97.12(5) 2_666 .
N1 Fe1 S1 97.12(5) . 2_666
N1 Fe1 S1 82.88(5) 2_666 2_666
S1 Fe1 S1 180.0 . 2_666
C2 N1 C22 116.29(17) . .
C2 N1 Fe1 122.70(14) . .
C22 N1 Fe1 120.66(13) . .
C12 N2 C13 121.91(18) . .
C12 N2 H2 119.0 . .
C13 N2 H2 119.0 . .
C1 S1 C7 104.05(10) . .
C1 S1 Fe1 95.63(7) . .
C7 S1 Fe1 120.94(7) . .
C6 C1 C2 122.20(19) . .
C6 C1 S1 119.42(17) . .
C2 C1 S1 118.31(15) . .
N1 C2 C3 124.29(19) . .
N1 C2 C1 119.89(18) . .
C3 C2 C1 115.81(18) . .
C4 C3 C2 121.4(2) . .
C4 C3 H3A 119.3 . .
C2 C3 H3A 119.3 . .
C5 C4 C3 121.5(2) . .
C5 C4 H4 119.2 . .
C3 C4 H4 119.2 . .
C6 C5 C4 118.6(2) . .
C6 C5 H5 120.7 . .
C4 C5 H5 120.7 . .
C5 C6 C1 120.5(2) . .
C5 C6 H6 119.8 . .
C1 C6 H6 119.8 . .
C8 C7 C12 120.3(2) . .
C8 C7 S1 115.79(18) . .
C12 C7 S1 123.86(16) . .
C9 C8 C7 121.2(2) . .
C9 C8 H8 119.4 . .
C7 C8 H8 119.4 . .
C8 C9 C10 118.9(2) . .
C8 C9 H9 120.6 . .
C10 C9 H9 120.6 . .
C9 C10 C11 121.3(2) . .
C9 C10 H10 119.3 . .
C11 C10 H10 119.3 . .
C10 C11 C12 120.6(2) . .
C10 C11 H11 119.7 . .
C12 C11 H11 119.7 . .
N2 C12 C11 120.9(2) . .
N2 C12 C7 121.33(19) . .
C11 C12 C7 117.7(2) . .
C18 C13 C14 120.8(2) . .
C18 C13 N2 119.72(19) . .
C14 C13 N2 119.51(19) . .
C15 C14 C13 118.6(2) . .
C15 C14 C19 120.3(2) . .
C13 C14 C19 121.1(2) . .
C16 C15 C14 122.4(2) . .
C16 C15 H15 118.8 . .
C14 C15 H15 118.8 . .
C15 C16 C17 117.7(2) . .
C15 C16 C20 121.4(2) . .
C17 C16 C20 120.9(2) . .
C18 C17 C16 122.0(2) . .
C18 C17 H17 119.0 . .
C16 C17 H17 119.0 . .
C17 C18 C13 118.4(2) . .
C17 C18 C21 120.2(2) . .
C13 C18 C21 121.4(2) . .
C14 C19 H19A 109.5 . .
C14 C19 H19B 109.5 . .
H19A C19 H19B 109.5 . .
C14 C19 H19C 109.5 . .
H19A C19 H19C 109.5 . .
H19B C19 H19C 109.5 . .
C16 C20 H20A 109.5 . .
C16 C20 H20B 109.5 . .
H20A C20 H20B 109.5 . .
C16 C20 H20C 109.5 . .
H20A C20 H20C 109.5 . .
H20B C20 H20C 109.5 . .
C18 C21 H21A 109.5 . .
C18 C21 H21B 109.5 . .
H21A C21 H21B 109.5 . .
C18 C21 H21C 109.5 . .
H21A C21 H21C 109.5 . .
H21B C21 H21C 109.5 . .
C27 C22 C23 119.93(19) . .
C27 C22 N1 120.38(19) . .
C23 C22 N1 119.67(19) . .
C22 C23 C24 119.2(2) . .
C22 C23 C28 120.6(2) . .
C24 C23 C28 120.3(2) . .
C25 C24 C23 121.5(2) . .
C25 C24 H24 119.3 . .
C23 C24 H24 119.3 . .
C26 C25 C24 118.1(2) . .
C26 C25 C29 121.1(2) . .
C24 C25 C29 120.7(2) . .
C25 C26 C27 122.0(2) . .
C25 C26 H26 119.0 . .
C27 C26 H26 119.0 . .
C26 C27 C22 119.2(2) . .
C26 C27 C30 120.5(2) . .
C22 C27 C30 120.2(2) . .
C23 C28 H28A 109.5 . .
C23 C28 H28B 109.5 . .
H28A C28 H28B 109.5 . .
C23 C28 H28C 109.5 . .
H28A C28 H28C 109.5 . .
H28B C28 H28C 109.5 . .
C25 C29 H29A 109.5 . .
C25 C29 H29B 109.5 . .
H29A C29 H29B 109.5 . .
C25 C29 H29C 109.5 . .
H29A C29 H29C 109.5 . .
H29B C29 H29C 109.5 . .
C27 C30 H30A 109.5 . .
C27 C30 H30B 109.5 . .
H30A C30 H30B 109.5 . .
C27 C30 H30C 109.5 . .
H30A C30 H30C 109.5 . .
H30B C30 H30C 109.5 . .

loop_
_geom_bond_atom_site_label_1
_geom_bond_atom_site_label_2
_geom_bond_distance
_geom_bond_site_symmetry_2
Fe1 N1 1.9688(17) .
Fe1 N1 1.9688(17) 2_666
Fe1 S1 2.4799(6) .
Fe1 S1 2.4799(6) 2_666
N1 C2 1.382(3) .
N1 C22 1.437(3) .
N2 C12 1.391(3) .
N2 C13 1.435(3) .
N2 H2 0.8800 .
S1 C1 1.774(2) .
S1 C7 1.775(2) .
C1 C6 1.392(3) .
C1 C2 1.415(3) .
C2 C3 1.415(3) .
C3 C4 1.386(3) .
C3 H3A 0.9500 .
C4 C5 1.386(4) .
C4 H4 0.9500 .
C5 C6 1.385(3) .
C5 H5 0.9500 .
C6 H6 0.9500 .
C7 C8 1.397(3) .
C7 C12 1.412(3) .
C8 C9 1.378(4) .
C8 H8 0.9500 .
C9 C10 1.380(4) .
C9 H9 0.9500 .
C10 C11 1.393(3) .
C10 H10 0.9500 .
C11 C12 1.402(3) .
C11 H11 0.9500 .
C13 C18 1.401(3) .
C13 C14 1.401(3) .
C14 C15 1.391(3) .
C14 C19 1.506(3) .
C15 C16 1.382(3) .
C15 H15 0.9500 .
C16 C17 1.403(3) .
C16 C20 1.502(3) .
C17 C18 1.391(3) .
C17 H17 0.9500 .
C18 C21 1.501(3) .
C19 H19A 0.9800 .
C19 H19B 0.9800 .
C19 H19C 0.9800 .
C20 H20A 0.9800 .
C20 H20B 0.9800 .
C20 H20C 0.9800 .
C21 H21A 0.9800 .
C21 H21B 0.9800 .
C21 H21C 0.9800 .
C22 C27 1.401(3) .
C22 C23 1.403(3) .
C23 C24 1.403(3) .
C23 C28 1.499(3) .
C24 C25 1.392(3) .
C24 H24 0.9500 .
C25 C26 1.391(4) .
C25 C29 1.513(3) .
C26 C27 1.391(3) .
C26 H26 0.9500 .
C27 C30 1.497(3) .
C28 H28A 0.9800 .
C28 H28B 0.9800 .
C28 H28C 0.9800 .
C29 H29A 0.9800 .
C29 H29B 0.9800 .
C29 H29C 0.9800 .
C30 H30A 0.9800 .
C30 H30B 0.9800 .
C30 H30C 0.9800 .

loop_
_geom_torsion_atom_site_label_1
_geom_torsion_atom_site_label_2
_geom_torsion_atom_site_label_3
_geom_torsion_atom_site_label_4
_geom_torsion
_geom_torsion_site_symmetry_1
N1 Fe1 N1 C2 -39(17) 2_666
S1 Fe1 N1 C2 -7.54(15) .
S1 Fe1 N1 C2 172.46(15) 2_666
N1 Fe1 N1 C22 148(17) 2_666
S1 Fe1 N1 C22 179.51(16) .
S1 Fe1 N1 C22 -0.49(16) 2_666
N1 Fe1 S1 C1 4.06(8) .
N1 Fe1 S1 C1 -175.94(8) 2_666
S1 Fe1 S1 C1 -107(19) 2_666
N1 Fe1 S1 C7 -106.04(10) .
N1 Fe1 S1 C7 73.96(10) 2_666
S1 Fe1 S1 C7 143(19) 2_666
C7 S1 C1 C6 -60.44(19) .
Fe1 S1 C1 C6 175.69(17) .
C7 S1 C1 C2 122.56(17) .
Fe1 S1 C1 C2 -1.31(17) .
C22 N1 C2 C3 1.3(3) .
Fe1 N1 C2 C3 -171.96(16) .
C22 N1 C2 C1 -177.71(18) .
Fe1 N1 C2 C1 9.0(3) .
C6 C1 C2 N1 179.11(19) .
S1 C1 C2 N1 -4.0(3) .
C6 C1 C2 C3 0.0(3) .
S1 C1 C2 C3 176.95(15) .
N1 C2 C3 C4 -179.1(2) .
C1 C2 C3 C4 0.0(3) .
C2 C3 C4 C5 0.4(4) .
C3 C4 C5 C6 -0.7(4) .
C4 C5 C6 C1 0.7(3) .
C2 C1 C6 C5 -0.4(3) .
S1 C1 C6 C5 -177.27(17) .
C1 S1 C7 C8 122.98(17) .
Fe1 S1 C7 C8 -131.48(15) .
C1 S1 C7 C12 -58.6(2) .
Fe1 S1 C7 C12 46.9(2) .
C12 C7 C8 C9 0.8(3) .
S1 C7 C8 C9 179.30(19) .
C7 C8 C9 C10 0.6(4) .
C8 C9 C10 C11 -1.3(4) .
C9 C10 C11 C12 0.5(4) .
C13 N2 C12 C11 -9.5(3) .
C13 N2 C12 C7 171.87(19) .
C10 C11 C12 N2 -177.8(2) .
C10 C11 C12 C7 0.9(3) .
C8 C7 C12 N2 177.12(19) .
S1 C7 C12 N2 -1.2(3) .
C8 C7 C12 C11 -1.5(3) .
S1 C7 C12 C11 -179.88(16) .
C12 N2 C13 C18 -98.4(2) .
C12 N2 C13 C14 83.4(3) .
C18 C13 C14 C15 2.1(3) .
N2 C13 C14 C15 -179.60(19) .
C18 C13 C14 C19 -176.8(2) .
N2 C13 C14 C19 1.5(3) .
C13 C14 C15 C16 -2.6(3) .
C19 C14 C15 C16 176.4(2) .
C14 C15 C16 C17 0.6(3) .
C14 C15 C16 C20 -178.5(2) .
C15 C16 C17 C18 1.8(3) .
C20 C16 C17 C18 -179.1(2) .
C16 C17 C18 C13 -2.2(3) .
C16 C17 C18 C21 178.0(2) .
C14 C13 C18 C17 0.1(3) .
N2 C13 C18 C17 -178.12(19) .
C14 C13 C18 C21 180.0(2) .
N2 C13 C18 C21 1.7(3) .
C2 N1 C22 C27 -83.4(2) .
Fe1 N1 C22 C27 89.9(2) .
C2 N1 C22 C23 98.4(2) .
Fe1 N1 C22 C23 -88.2(2) .
C27 C22 C23 C24 -0.2(3) .
N1 C22 C23 C24 177.89(19) .
C27 C22 C23 C28 178.6(2) .
N1 C22 C23 C28 -3.2(3) .
C22 C23 C24 C25 0.6(4) .
C28 C23 C24 C25 -178.3(2) .
C23 C24 C25 C26 -0.2(4) .
C23 C24 C25 C29 180.0(2) .
C24 C25 C26 C27 -0.6(4) .
C29 C25 C26 C27 179.3(2) .
C25 C26 C27 C22 0.9(3) .
C25 C26 C27 C30 -177.2(2) .
C23 C22 C27 C26 -0.5(3) .
N1 C22 C27 C26 -178.61(19) .
C23 C22 C27 C30 177.7(2) .
N1 C22 C27 C30 -0.4(3) .
